data_9011826
loop_
_publ_author_name
'Roberts, A. C.'
'Burns, P. C.'
'Gault, R. A.'
'Criddle, A. J.'
'Feinglos, M. N.'

_publ_section_title
;
 Petewilliamsite, (Ni,Co)30(As2O7)15, a new mineral from Johanngeorgenstadt,
 Saxony, Germany: description and crystal structure
;
_journal_name_full 'Mineralogical Magazine'
_journal_page_first 231
_journal_page_last 240
_journal_paper_doi 10.1180/0026461046820183
_journal_volume 68
_journal_year 2004
_chemical_compound_source 'Johanngeorgenstadt, Saxony, Germany'
_chemical_formula_sum 'As10 Co4.5 Cu0.8 Ni4.7 O35'
_chemical_name_mineral Petewilliamsite
_space_group_IT_number 5
_symmetry_space_group_name_Hall 'C 2y'
_symmetry_space_group_name_H-M 'C 1 2 1'
_cell_angle_alpha 90
_cell_angle_beta 104.145
_cell_angle_gamma 90
_cell_length_a 33.256
_cell_length_b 8.482
_cell_length_c 14.191
_cell_formula_units_Z 6
_cell_volume 3881.592
_database_code_amcsd 0014571
_exptl_crystal_density_diffrn 4.880
_cod_original_formula_sum '(Ni4.7 Co4.5 Cu.8) As10 O35'
_cod_database_code 9011826

loop_
_space_group_symop_operation_xyz
x,y,z
1/2+x,1/2+y,z
-x,y,-z
1/2-x,1/2+y,-z

loop_
_atom_site_label
_atom_site_fract_x
_atom_site_fract_y
_atom_site_fract_z
_atom_site_occupancy
_atom_site_U_iso_or_equiv
NiM1 0.00000 0.01150 0.00000 0.47000 0.00800
CoM1 0.00000 0.01150 0.00000 0.45000 0.00800
CuM1 0.00000 0.01150 0.00000 0.08000 0.00800
NiM2 0.00000 -0.61310 0.00000 0.47000 0.05700
CoM2 0.00000 -0.61310 0.00000 0.45000 0.05700
CuM2 0.00000 -0.61310 0.00000 0.08000 0.05700
NiM3 0.29880 -0.48840 0.33480 0.47000 0.00800
CoM3 0.29880 -0.48840 0.33480 0.45000 0.00800
CuM3 0.29880 -0.48840 0.33480 0.08000 0.00800
NiM4 0.39570 0.00960 0.00420 0.47000 0.01100
CoM4 0.39570 0.00960 0.00420 0.45000 0.01100
CuM4 0.39570 0.00960 0.00420 0.08000 0.01100
NiM5 0.40290 0.01080 -0.66900 0.47000 0.01100
CoM5 0.40290 0.01080 -0.66900 0.45000 0.01100
CuM5 0.40290 0.01080 -0.66900 0.08000 0.01100
NiM6 0.30580 0.50750 -0.33860 0.47000 0.01400
CoM6 0.30580 0.50750 -0.33860 0.45000 0.01400
CuM6 0.30580 0.50750 -0.33860 0.08000 0.01400
NiM7 0.49550 0.50440 -0.32870 0.47000 0.02200
CoM7 0.49550 0.50440 -0.32870 0.45000 0.02200
CuM7 0.49550 0.50440 -0.32870 0.08000 0.02200
NiM8 0.19950 0.00120 0.00020 0.47000 0.03800
CoM8 0.19950 0.00120 0.00020 0.45000 0.03800
CuM8 0.19950 0.00120 0.00020 0.08000 0.03800
NiM9 0.09090 0.50000 0.34520 0.47000 ?
CoM9 0.09090 0.50000 0.34520 0.45000 ?
CuM9 0.09090 0.50000 0.34520 0.08000 ?
NiM10 0.30220 -0.12270 -0.00180 0.47000 0.00700
CoM10 0.30220 -0.12270 -0.00180 0.45000 0.00700
CuM10 0.30220 -0.12270 -0.00180 0.08000 0.00700
NiM11 0.39940 0.37760 -0.33230 0.47000 0.01500
CoM11 0.39940 0.37760 -0.33230 0.45000 0.01500
CuM11 0.39940 0.37760 -0.33230 0.08000 0.01500
NiM12 0.49560 -0.12210 -0.66310 0.47000 0.00800
CoM12 0.49560 -0.12210 -0.66310 0.45000 0.00800
CuM12 0.49560 -0.12210 -0.66310 0.08000 0.00800
NiM13 0.20530 -0.62120 0.32890 0.47000 0.01000
CoM13 0.20530 -0.62120 0.32890 0.45000 0.01000
CuM13 0.20530 -0.62120 0.32890 0.08000 0.01000
NiM14 0.09600 -0.11870 0.00410 0.47000 0.02100
CoM14 0.09600 -0.11870 0.00410 0.45000 0.02100
CuM14 0.09600 -0.11870 0.00410 0.08000 0.02100
NiM15 0.60660 0.38320 -0.34080 0.47000 0.02300
CoM15 0.60660 0.38320 -0.34080 0.45000 0.02300
CuM15 0.60660 0.38320 -0.34080 0.08000 0.02300
NiM16 0.30930 -0.11350 -0.67870 0.47000 0.00200
CoM16 0.30930 -0.11350 -0.67870 0.45000 0.00200
CuM16 0.30930 -0.11350 -0.67870 0.08000 0.00200
As1 0.35580 -0.32400 -0.80270 1.00000 0.00900
As2 0.44300 -0.32350 0.13750 1.00000 0.00700
As3 0.34510 -0.82510 0.46770 1.00000 0.00900
As4 0.04580 -0.32490 0.13310 1.00000 0.01200
As5 0.05440 0.20820 0.19940 1.00000 0.02000
As6 0.24520 -0.29220 0.13480 1.00000 0.01900
As7 0.34330 0.20720 -0.19570 1.00000 0.01900
As8 0.25400 -0.82370 0.20120 1.00000 0.01800
As9 0.24270 -0.32110 0.47150 1.00000 0.01000
As10 0.15730 -0.31550 -0.13860 1.00000 0.01900
As11 -0.04290 0.68130 0.19460 1.00000 0.01600
As12 0.35730 -0.29480 -0.13830 1.00000 0.01900
As13 0.45600 0.20630 -0.46920 1.00000 0.01600
As14 0.35460 -0.29660 0.53210 1.00000 0.02400
As15 0.44500 -0.31240 -0.53230 1.00000 0.02300
O1 0.44560 -0.14400 -0.59600 1.00000 0.02000
O2 -0.07910 0.70300 0.09200 1.00000 0.02000
O3 -0.05050 0.53100 0.26000 1.00000 0.02000
O4 0.42170 0.20400 -0.57800 1.00000 0.02000
O5 0.32140 -0.29200 0.42400 1.00000 0.02000
O6 0.47760 -0.30500 -0.42400 1.00000 0.02000
O7 0.02220 0.20900 0.09000 1.00000 0.02000
O8 0.22220 -0.81100 0.09200 1.00000 0.02000
O9 0.25210 -0.47100 0.40600 1.00000 0.02000
O10 0.37850 0.20000 -0.09100 1.00000 0.02000
O11 0.25620 -0.64700 0.26000 1.00000 0.02000
O12 0.37850 -0.81400 0.57500 1.00000 0.02000
O13 0.44960 0.36100 -0.40100 1.00000 0.02000
O14 0.12070 -0.29500 -0.24000 1.00000 0.02000
O15 0.32130 -0.30800 -0.90900 1.00000 0.02000
O16 0.27920 -0.30100 0.57400 1.00000 0.02000
O17 0.34920 0.36100 -0.26300 1.00000 0.02000
O18 0.35290 -0.46800 0.58900 1.00000 0.02000
O19 0.07890 -0.31200 0.24100 1.00000 0.02000
O20 0.35380 -0.14400 -0.07000 1.00000 0.02000
O21 0.04090 -0.15000 0.07400 1.00000 0.02000
O22 0.33860 -0.65100 0.40800 1.00000 0.02000
O23 0.36450 -0.15300 -0.74200 1.00000 0.02000
O24 0.24920 -0.13500 0.06800 1.00000 0.02000
O25 0.05560 0.03800 0.25600 1.00000 0.02000
O26 0.34530 -0.47700 -0.73700 1.00000 0.02000
O27 0.43380 -0.15300 0.07600 1.00000 0.02000
O28 0.24240 -0.45900 0.07700 1.00000 0.02000
O29 0.05580 0.35500 0.26400 1.00000 0.02000
O30 0.33530 0.05800 -0.24900 1.00000 0.02000
O31 0.35610 -0.98200 0.39900 1.00000 0.02000
O32 0.45500 0.03300 -0.40800 1.00000 0.02000
O33 0.45220 -0.47200 0.07000 1.00000 0.02000
O34 0.15080 -0.46800 -0.07400 1.00000 0.02000
O35 0.23610 -0.15500 0.40600 1.00000 0.02000
O36 0.47850 -0.30800 0.24200 1.00000 0.02000
O37 0.50000 0.23200 0.50000 1.00000 0.02000
O38 0.32140 -0.30500 -0.24200 1.00000 0.02000
O39 0.19490 -0.21500 0.13140 1.00000 0.02000
O40 0.27750 -0.29200 0.24500 1.00000 0.02000
O41 0.39720 -0.39700 0.15600 1.00000 0.02000
O42 0.30090 -0.89400 0.49700 1.00000 0.02000
O43 0.10590 0.21200 0.19900 1.00000 0.02000
O44 0.00000 -0.39500 0.14700 1.00000 0.02000
O45 0.05480 -0.48400 0.06700 1.00000 0.02000
O46 0.24500 -0.98700 0.27200 1.00000 0.02000
O47 0.35240 -0.13000 0.60300 1.00000 0.02000
O48 0.16580 -0.15700 -0.08500 1.00000 0.02000
O49 0.39820 -0.38700 0.47000 1.00000 0.02000
O50 -0.03220 0.83700 0.25100 1.00000 0.02000
O51 0.30130 -0.87100 0.18900 1.00000 0.02000
O52 0.45190 -0.48700 -0.60300 1.00000 0.02000
O53 0.35960 -0.45800 -0.07600 1.00000 0.02000

loop_
_cod_related_entry_id
_cod_related_entry_database
_cod_related_entry_code
1 AMCSD 0014571
